data_7135391
loop_
_publ_author_name
'Koh, An-Ping'
'Vernezoul, Ga&#xeb;l'
'Fan, Jun'
'Zhang, Zheng-Feng'
'Su, Ming-Der'
'So, Cheuk-Wai'

_publ_section_title
;
 Bis(<i>N</i>-heterocyclic carbene)-borylene-mediated heteroallene
 activation.
;
_journal_issue 21
_journal_name_full 'Chemical communications (Cambridge, England)'
_journal_page_first 5980
_journal_page_last 5984
_journal_paper_doi 10.1039/d6cc00146g
_journal_volume 62
_journal_year 2026
_chemical_formula_sum 'C27 H18 F3 N3 O3'
_chemical_formula_weight 489.44
_space_group_crystal_system monoclinic
_space_group_IT_number 14
_space_group_name_Hall '-P 2ybc'
_space_group_name_H-M_alt 'P 1 21/c 1'
_atom_sites_solution_hydrogens geom
_atom_sites_solution_primary dual
_audit_update_record
;
2025-12-19 deposited with the CCDC.	2026-02-11 downloaded from the CCDC.
;
_cell_angle_alpha 90
_cell_angle_beta 94.458(3)
_cell_angle_gamma 90
_cell_formula_units_Z 4
_cell_length_a 17.8460(15)
_cell_length_b 16.4283(14)
_cell_length_c 7.7056(7)
_cell_measurement_reflns_used 8621
_cell_measurement_temperature 100.(2)
_cell_measurement_theta_max 26.5038
_cell_measurement_theta_min 2.4795
_cell_volume 2252.3(3)
_computing_cell_refinement 'SAINT V8.40B (Bruker AXS LLC, 2019)'
_computing_data_collection 'APEX4 (Ver 2021.4-0, Bruker AXS Inc., 2021)'
_computing_data_reduction 'SAINT V8.40B (Bruker AXS LLC, 2019)'
_computing_publication_material 'APEX4 (Ver 2021.4-0, Bruker AXS Inc., 2021)'
_computing_structure_refinement 'SHELXL-2018/3 (Sheldrick, 2018)'
_computing_structure_solution 'XT, VERSION 2018/2'
_diffrn_ambient_temperature 100.(2)
_diffrn_detector_area_resol_mean 7.3910
_diffrn_measured_fraction_theta_full 0.997
_diffrn_measured_fraction_theta_max 0.997
_diffrn_measurement_device 'four-circle diffractometer'
_diffrn_measurement_device_type 'Bruker D8 Quest'
_diffrn_measurement_method 'phi and omega scans'
_diffrn_radiation_monochromator 'Multilayer Mirror'
_diffrn_radiation_probe x-ray
_diffrn_radiation_type MoK\a
_diffrn_radiation_wavelength 0.71073
_diffrn_reflns_av_R_equivalents 0.0920
_diffrn_reflns_av_unetI/netI 0.0813
_diffrn_reflns_limit_h_max 19
_diffrn_reflns_limit_h_min -22
_diffrn_reflns_limit_k_max 20
_diffrn_reflns_limit_k_min -20
_diffrn_reflns_limit_l_max 9
_diffrn_reflns_limit_l_min -9
_diffrn_reflns_number 22948
_diffrn_reflns_theta_full 25.24
_diffrn_reflns_theta_max 26.77
_diffrn_reflns_theta_min 2.48
_diffrn_source 'Incoatec microfocus source'
_diffrn_source_current 1.4
_diffrn_source_power 0.07
_diffrn_source_type 'Incoatec I\mS 3.0'
_diffrn_source_voltage 50
_exptl_absorpt_coefficient_mu 0.112
_exptl_absorpt_correction_T_max 0.98
_exptl_absorpt_correction_T_min 0.62
_exptl_absorpt_correction_type multi-scan
_exptl_absorpt_process_details
;
Krause, L., Herbst-Irmer, R., Sheldrick, G. M., Stalke, D. (2015).
"Comparison of silver and molybdenum microfocus X-ray sources for
single-crystal structure determination"
J. Appl. Cryst. 48, 3-10.
doi:10.1107/S1600576714022985
;
_exptl_crystal_colour colourless
_exptl_crystal_density_diffrn 1.443
_exptl_crystal_density_method 'not measured'
_exptl_crystal_description block
_exptl_crystal_F_000 1008
_exptl_crystal_size_max 0.220
_exptl_crystal_size_mid 0.200
_exptl_crystal_size_min 0.180
_refine_diff_density_max 0.300
_refine_diff_density_min -0.337
_refine_ls_extinction_coef 0.0064(8)
_refine_ls_extinction_method 'SHELXL-2018/3 (Sheldrick 2018)'
_refine_ls_goodness_of_fit_ref 1.029
_refine_ls_hydrogen_treatment constr
_refine_ls_matrix_type full
_refine_ls_number_parameters 326
_refine_ls_number_reflns 4785
_refine_ls_number_restraints 0
_refine_ls_restrained_S_all 1.029
_refine_ls_R_factor_all 0.1184
_refine_ls_R_factor_gt 0.0576
_refine_ls_shift/su_max 0.000
_refine_ls_shift/su_mean 0.000
_refine_ls_structure_factor_coef Fsqd
_refine_ls_weighting_details 'w=1/[\s^2^(Fo^2^)+(0.0368P)^2^+2.1255P] where P=(Fo^2^+2Fc^2^)/3'
_refine_ls_weighting_scheme calc
_refine_ls_wR_factor_gt 0.1177
_refine_ls_wR_factor_ref 0.1451
_reflns_Friedel_coverage 0.000
_reflns_number_gt 2807
_reflns_number_total 4785
_reflns_threshold_expression 'I > 2\s(I)'
_cod_data_source_file d6cc00146g2.cif
_cod_data_source_block scw2776m
_cod_depositor_comments
;
The following automatic conversions were performed:

data item '_diffrn_radiation_probe' value 'X-ray' was changed to
'x-ray' in accordance with the
/home/data/users/saulius/crontab/automatic-downloads/rss-feeds/RSC/lib/dictionaries/cif_core.dic
dictionary named 'cif_core.dic' version 2.4.2 last updated on
2011-04-26.

data item '_exptl_absorpt_correction_type' value 'Multi-Scan' was
changed to 'multi-scan' in accordance with the
/home/data/users/saulius/crontab/automatic-downloads/rss-feeds/RSC/lib/dictionaries/cif_core.dic
dictionary named 'cif_core.dic' version 2.4.2 last updated on
2011-04-26.

Automatic conversion script
Id: cif_fix_values 8170 2020-07-09 18:12:32Z antanas 

 Adding full bibliography for 7135388--7135395.cif.
;
_cod_database_code 7135391

loop_
_space_group_symop_operation_xyz
'x, y, z'
'-x, y+1/2, -z+1/2'
'-x, -y, -z'
'x, -y-1/2, z-1/2'

loop_
_atom_site_type_symbol
_atom_site_label
_atom_site_fract_x
_atom_site_fract_y
_atom_site_fract_z
_atom_site_U_iso_or_equiv
_atom_site_adp_type
_atom_site_calc_flag
_atom_site_refinement_flags_adp
_atom_site_refinement_flags_occupancy
_atom_site_refinement_flags_posn
_atom_site_occupancy
_atom_site_disorder_assembly
_atom_site_disorder_group
C C1 0.79598(15) 0.47846(16) 0.8381(4) 0.0248(6) Uani d . . . 1 . .
C C2 0.69185(15) 0.47573(16) 0.6091(4) 0.0247(6) Uani d . . . 1 . .
C C3 0.75153(15) 0.60629(15) 0.6976(4) 0.0240(6) Uani d . . . 1 . .
C C4 0.74225(15) 0.34989(15) 0.7352(4) 0.0243(6) Uani d . . . 1 . .
C C5 0.80216(16) 0.30826(16) 0.6756(4) 0.0278(7) Uani d . . . 1 . .
H H5 0.842899 0.337193 0.632420 0.033000 Uiso calc U . R 1 . .
C C6 0.80262(16) 0.22405(16) 0.6789(4) 0.0290(7) Uani d . . . 1 . .
H H6 0.843285 0.194075 0.638272 0.035000 Uiso calc U . R 1 . .
C C7 0.74265(16) 0.18528(16) 0.7426(4) 0.0285(7) Uani d . . . 1 . .
C C8 0.68241(16) 0.22526(16) 0.8040(4) 0.0283(7) Uani d . . . 1 . .
H H8 0.641826 0.195976 0.846907 0.034000 Uiso calc U . R 1 . .
C C9 0.68272(15) 0.30947(16) 0.8015(4) 0.0262(6) Uani d . . . 1 . .
H H9 0.642494 0.339221 0.844728 0.031000 Uiso calc U . R 1 . .
C C10 0.64519(15) 0.60351(15) 0.4794(4) 0.0243(6) Uani d . . . 1 . .
C C11 0.56946(16) 0.59425(15) 0.4946(4) 0.0255(6) Uani d . . . 1 . .
H H11 0.552534 0.558146 0.579584 0.031000 Uiso calc U . R 1 . .
C C12 0.51776(16) 0.63692(16) 0.3876(4) 0.0273(7) Uani d . . . 1 . .
H H12 0.465282 0.630885 0.396944 0.033000 Uiso calc U . R 1 . .
C C13 0.54508(16) 0.68859(16) 0.2666(4) 0.0284(7) Uani d . . . 1 . .
C C14 0.62000(16) 0.69854(16) 0.2474(4) 0.0305(7) Uani d . . . 1 . .
H H14 0.636623 0.734865 0.162498 0.037000 Uiso calc U . R 1 . .
C C15 0.67137(16) 0.65442(16) 0.3546(4) 0.0277(7) Uani d . . . 1 . .
H H15 0.723755 0.659166 0.342399 0.033000 Uiso calc U . R 1 . .
C C16 0.85935(15) 0.60655(15) 0.9104(4) 0.0250(6) Uani d . . . 1 . .
C C17 0.84270(16) 0.66979(16) 1.0190(4) 0.0275(7) Uani d . . . 1 . .
H H17 0.791972 0.683185 1.035693 0.033000 Uiso calc U . R 1 . .
C C18 0.90147(16) 0.71357(16) 1.1037(4) 0.0311(7) Uani d . . . 1 . .
H H18 0.891777 0.757690 1.178457 0.037000 Uiso calc U . R 1 . .
C C19 0.97365(16) 0.69145(16) 1.0766(4) 0.0302(7) Uani d . . . 1 . .
C C20 0.99136(16) 0.62777(16) 0.9718(4) 0.0296(7) Uani d . . . 1 . .
H H20 1.042168 0.613320 0.958850 0.036000 Uiso calc U . R 1 . .
C C21 0.93251(16) 0.58527(16) 0.8853(4) 0.0267(6) Uani d . . . 1 . .
H H21 0.942542 0.541747 0.809340 0.032000 Uiso calc U . R 1 . .
C C22 0.5529(3) 0.5547(2) 0.9509(5) 0.0597(11) Uani d . . . 1 . .
H H22 0.589465 0.592282 0.916819 0.072000 Uiso calc U . R 1 . .
C C23 0.4783(3) 0.5656(2) 0.8988(5) 0.0602(11) Uani d . . . 1 . .
H H23 0.463209 0.611236 0.828888 0.072000 Uiso calc U . R 1 . .
C C24 0.4257(2) 0.5119(3) 0.9460(5) 0.0606(11) Uani d . . . 1 . .
H H24 0.374227 0.519878 0.908414 0.073000 Uiso calc U . R 1 . .
C C25 0.06250(19) 0.95678(19) 1.0646(4) 0.0401(8) Uani d . . . 1 . .
H H25 0.105460 0.927093 1.109188 0.048000 Uiso calc U . R 1 . .
C C26 0.0063(2) 0.91826(18) 0.9626(4) 0.0401(8) Uani d . . . 1 . .
H H26 0.010578 0.861988 0.936808 0.048000 Uiso calc U . R 1 . .
C C27 -0.05617(19) 0.96117(19) 0.8981(4) 0.0403(8) Uani d . . . 1 . .
H H27 -0.094855 0.934456 0.828029 0.048000 Uiso calc U . R 1 . .
F F1 0.74320(9) 0.10225(9) 0.7464(2) 0.0369(4) Uani d . . . 1 . .
F F2 0.49466(9) 0.73140(10) 0.1616(2) 0.0397(5) Uani d . . . 1 . .
F F3 1.03111(9) 0.73402(10) 1.1603(2) 0.0402(5) Uani d . . . 1 . .
N N1 0.74283(12) 0.43825(12) 0.7292(3) 0.0239(5) Uani d . . . 1 . .
N N2 0.69879(12) 0.56006(13) 0.5979(3) 0.0240(5) Uani d . . . 1 . .
N N3 0.79874(12) 0.56238(12) 0.8149(3) 0.0239(5) Uani d . . . 1 . .
O O1 0.83727(11) 0.44336(11) 0.9451(3) 0.0300(5) Uani d . . . 1 . .
O O2 0.64490(11) 0.43812(11) 0.5202(2) 0.0280(5) Uani d . . . 1 . .
O O3 0.75631(10) 0.67900(11) 0.6825(3) 0.0300(5) Uani d . . . 1 . .

loop_
_atom_site_aniso_label
_atom_site_aniso_U_11
_atom_site_aniso_U_22
_atom_site_aniso_U_33
_atom_site_aniso_U_12
_atom_site_aniso_U_13
_atom_site_aniso_U_23
C1 0.0257(15) 0.0198(13) 0.0287(16) 0.0005(12) 0.0010(13) 0.0008(12)
C2 0.0281(15) 0.0190(13) 0.0270(16) 0.0003(12) 0.0021(13) 0.0027(12)
C3 0.0249(15) 0.0183(13) 0.0282(16) -0.0005(12) -0.0023(12) 0.0002(12)
C4 0.0277(15) 0.0169(13) 0.0273(16) 0.0012(11) -0.0034(12) -0.0009(12)
C5 0.0274(15) 0.0235(14) 0.0322(17) -0.0039(12) -0.0005(13) 0.0017(12)
C6 0.0286(16) 0.0223(14) 0.0359(18) 0.0028(12) 0.0009(13) -0.0002(13)
C7 0.0375(17) 0.0166(13) 0.0303(17) -0.0001(13) -0.0038(13) 0.0013(12)
C8 0.0301(16) 0.0237(14) 0.0307(17) -0.0052(12) 0.0001(13) 0.0027(12)
C9 0.0273(15) 0.0206(14) 0.0300(17) 0.0027(12) -0.0022(12) -0.0016(12)
C10 0.0290(16) 0.0141(13) 0.0292(16) 0.0005(11) -0.0016(13) -0.0009(11)
C11 0.0321(16) 0.0171(13) 0.0276(16) 0.0001(12) 0.0035(13) -0.0005(11)
C12 0.0254(15) 0.0217(14) 0.0344(17) 0.0019(12) -0.0009(13) 0.0003(12)
C13 0.0324(16) 0.0194(14) 0.0323(17) 0.0005(12) -0.0052(13) 0.0024(12)
C14 0.0352(17) 0.0222(14) 0.0338(18) -0.0037(13) -0.0004(14) 0.0051(13)
C15 0.0241(15) 0.0254(15) 0.0334(17) -0.0019(12) 0.0006(13) 0.0011(13)
C16 0.0273(16) 0.0176(13) 0.0294(17) -0.0018(11) -0.0031(12) 0.0033(12)
C17 0.0308(16) 0.0206(14) 0.0306(17) 0.0035(12) -0.0007(13) 0.0004(12)
C18 0.0378(18) 0.0210(14) 0.0334(18) 0.0020(13) -0.0043(14) -0.0024(12)
C19 0.0297(16) 0.0215(14) 0.0376(18) -0.0065(12) -0.0088(13) 0.0031(13)
C20 0.0252(15) 0.0259(15) 0.0372(18) 0.0002(12) -0.0013(13) 0.0061(13)
C21 0.0301(16) 0.0203(14) 0.0294(17) -0.0001(12) 0.0008(13) 0.0024(12)
C22 0.082(3) 0.062(3) 0.035(2) 0.005(2) 0.006(2) -0.0076(19)
C23 0.097(4) 0.048(2) 0.034(2) 0.026(2) 0.001(2) -0.0037(18)
C24 0.068(3) 0.075(3) 0.038(2) 0.025(2) -0.004(2) -0.019(2)
C25 0.047(2) 0.0414(19) 0.0326(19) 0.0117(16) 0.0063(15) 0.0036(15)
C26 0.057(2) 0.0258(15) 0.038(2) 0.0031(15) 0.0077(17) 0.0017(14)
C27 0.044(2) 0.0390(18) 0.038(2) -0.0045(15) 0.0030(15) -0.0051(15)
F1 0.0452(11) 0.0162(8) 0.0496(11) 0.0004(7) 0.0066(9) 0.0001(7)
F2 0.0351(10) 0.0350(10) 0.0472(11) 0.0024(8) -0.0087(8) 0.0157(8)
F3 0.0375(10) 0.0283(9) 0.0521(12) -0.0052(8) -0.0144(8) -0.0029(8)
N1 0.0271(13) 0.0164(11) 0.0273(13) 0.0001(10) -0.0040(10) 0.0007(10)
N2 0.0261(13) 0.0172(11) 0.0279(13) -0.0012(9) -0.0027(10) 0.0015(10)
N3 0.0251(13) 0.0155(11) 0.0300(14) 0.0000(9) -0.0040(10) 0.0009(10)
O1 0.0332(11) 0.0201(10) 0.0355(12) 0.0003(9) -0.0049(9) 0.0045(9)
O2 0.0321(11) 0.0200(10) 0.0310(12) -0.0003(8) -0.0031(9) -0.0013(8)
O3 0.0331(11) 0.0163(10) 0.0393(12) -0.0014(8) -0.0049(9) 0.0010(9)

loop_
_atom_type_symbol
_atom_type_description
_atom_type_scat_dispersion_real
_atom_type_scat_dispersion_imag
_atom_type_scat_source
C C 0.0033 0.0016 'International Tables Vol C Tables 4.2.6.8 and 6.1.1.4'
H H 0.0000 0.0000 'International Tables Vol C Tables 4.2.6.8 and 6.1.1.4'
F F 0.0171 0.0103 'International Tables Vol C Tables 4.2.6.8 and 6.1.1.4'
N N 0.0061 0.0033 'International Tables Vol C Tables 4.2.6.8 and 6.1.1.4'
O O 0.0106 0.0060 'International Tables Vol C Tables 4.2.6.8 and 6.1.1.4'

loop_
_geom_angle_atom_site_label_1
_geom_angle_atom_site_label_2
_geom_angle_atom_site_label_3
_geom_angle_site_symmetry_1
_geom_angle_site_symmetry_3
_geom_angle
_geom_angle_publ_flag
O1 C1 N1 . . 122.6(2) ?
O1 C1 N3 . . 122.3(2) ?
N1 C1 N3 . . 115.1(2) ?
O2 C2 N1 . . 122.6(2) ?
O2 C2 N2 . . 122.2(2) ?
N1 C2 N2 . . 115.1(2) ?
O3 C3 N3 . . 122.3(2) ?
O3 C3 N2 . . 122.5(2) ?
N3 C3 N2 . . 115.2(2) ?
C5 C4 C9 . . 121.5(2) ?
C5 C4 N1 . . 118.5(2) ?
C9 C4 N1 . . 119.9(2) ?
C4 C5 C6 . . 119.6(3) ?
C7 C6 C5 . . 117.9(3) ?
F1 C7 C6 . . 117.9(3) ?
F1 C7 C8 . . 118.4(2) ?
C6 C7 C8 . . 123.7(2) ?
C7 C8 C9 . . 118.0(3) ?
C8 C9 C4 . . 119.3(3) ?
C11 C10 C15 . . 120.9(3) ?
C11 C10 N2 . . 119.6(2) ?
C15 C10 N2 . . 119.4(2) ?
C10 C11 C12 . . 120.6(3) ?
C13 C12 C11 . . 117.5(3) ?
F2 C13 C14 . . 118.8(3) ?
F2 C13 C12 . . 118.0(2) ?
C14 C13 C12 . . 123.2(3) ?
C13 C14 C15 . . 118.6(3) ?
C10 C15 C14 . . 119.1(3) ?
C21 C16 C17 . . 121.7(3) ?
C21 C16 N3 . . 118.5(2) ?
C17 C16 N3 . . 119.7(2) ?
C16 C17 C18 . . 118.9(3) ?
C19 C18 C17 . . 118.3(3) ?
F3 C19 C18 . . 118.3(3) ?
F3 C19 C20 . . 118.1(3) ?
C18 C19 C20 . . 123.6(3) ?
C19 C20 C21 . . 117.7(3) ?
C16 C21 C20 . . 119.6(3) ?
C23 C22 C24 . 3_667 119.2(4) ?
C24 C23 C22 . . 120.8(4) ?
C23 C24 C22 . 3_667 120.0(4) ?
C26 C25 C27 . 3_577 119.8(3) ?
C27 C26 C25 . . 120.2(3) ?
C26 C27 C25 . 3_577 120.0(3) ?
C1 N1 C2 . . 125.1(2) ?
C1 N1 C4 . . 117.6(2) ?
C2 N1 C4 . . 117.3(2) ?
C3 N2 C2 . . 124.6(2) ?
C3 N2 C10 . . 117.5(2) ?
C2 N2 C10 . . 117.9(2) ?
C3 N3 C1 . . 124.9(2) ?
C3 N3 C16 . . 117.4(2) ?
C1 N3 C16 . . 117.5(2) ?

loop_
_geom_bond_atom_site_label_1
_geom_bond_atom_site_label_2
_geom_bond_site_symmetry_2
_geom_bond_distance
_geom_bond_publ_flag
C1 O1 . 1.209(3) ?
C1 N1 . 1.384(3) ?
C1 N3 . 1.392(3) ?
C2 O2 . 1.210(3) ?
C2 N1 . 1.390(3) ?
C2 N2 . 1.394(3) ?
C3 O3 . 1.204(3) ?
C3 N3 . 1.389(3) ?
C3 N2 . 1.393(3) ?
C4 C5 . 1.378(4) ?
C4 C9 . 1.384(4) ?
C4 N1 . 1.452(3) ?
C5 C6 . 1.384(4) ?
C6 C7 . 1.369(4) ?
C7 F1 . 1.364(3) ?
C7 C8 . 1.375(4) ?
C8 C9 . 1.384(4) ?
C10 C11 . 1.374(4) ?
C10 C15 . 1.383(4) ?
C10 N2 . 1.457(3) ?
C11 C12 . 1.380(4) ?
C12 C13 . 1.377(4) ?
C13 F2 . 1.359(3) ?
C13 C14 . 1.366(4) ?
C14 C15 . 1.389(4) ?
C16 C21 . 1.380(4) ?
C16 C17 . 1.381(4) ?
C16 N3 . 1.454(3) ?
C17 C18 . 1.392(4) ?
C18 C19 . 1.370(4) ?
C19 F3 . 1.361(3) ?
C19 C20 . 1.374(4) ?
C20 C21 . 1.388(4) ?
C22 C23 . 1.373(6) ?
C22 C24 3_667 1.388(5) ?
C23 C24 . 1.358(6) ?
C25 C26 . 1.379(5) ?
C25 C27 3_577 1.385(4) ?
C26 C27 . 1.378(4) ?
